data_7006753
loop_
_publ_author_name
'Journaux, Yves'
'Glaser, Thorsten'
'Steinfeld, Gunther'
'Lozan, Vasile'
'Kersting, Berthold'

_publ_section_title
;
 Preparation and characterization of Cr(III), Mn(II), Fe(II), Co(II)
 and Ni(II) complexes of a hexaazadithiophenolate macrocycle.
;
_journal_issue 14
_journal_name_full 'Dalton transactions (Cambridge, England : 2003)'
_journal_page_first 1738
_journal_page_last 1748
_journal_paper_doi 10.1039/b513717a
_journal_year 2006
_chemical_compound_source
;
Crystals were grown from methanol
;
_chemical_formula_structural
;
[(LMe)CrH2(OAc)](ClO4)2
;
_chemical_formula_sum 'C40 H69 Cl2 Cr N6 O10 S2'
_chemical_formula_weight 981.03
_space_group_IT_number 14
_symmetry_cell_setting monoclinic
_symmetry_space_group_name_Hall '-P 2ybc'
_symmetry_space_group_name_H-M 'P 1 21/c 1'
_atom_sites_solution_hydrogens geom
_atom_sites_solution_primary direct
_atom_sites_solution_secondary difmap
_cell_angle_alpha 90.00
_cell_angle_beta 96.84(3)
_cell_angle_gamma 90.00
_cell_formula_units_Z 4
_cell_length_a 14.490(3)
_cell_length_b 24.163(5)
_cell_length_c 13.777(3)
_cell_measurement_temperature 210(2)
_cell_volume 4789.3(18)
_computing_cell_refinement SMART
_computing_data_collection SMART
_computing_data_reduction SAINT
_computing_molecular_graphics 'ORTEP3 (FARRUGIA)'
_computing_structure_refinement 'SHELXL-97 (Sheldrick, 1997)'
_computing_structure_solution 'SHELXS-97 (Sheldrick, 1990)'
_diffrn_ambient_temperature 210(2)
_diffrn_measurement_device_type 'BRUKER AXS'
_diffrn_measurement_method hemisphere
_diffrn_radiation_monochromator graphite
_diffrn_radiation_source 'fine-focus sealed tube'
_diffrn_radiation_type MoK\a
_diffrn_radiation_wavelength 0.71073
_diffrn_reflns_av_R_equivalents 0.0991
_diffrn_reflns_av_sigmaI/netI 0.2277
_diffrn_reflns_limit_h_max 19
_diffrn_reflns_limit_h_min -15
_diffrn_reflns_limit_k_max 29
_diffrn_reflns_limit_k_min -32
_diffrn_reflns_limit_l_max 17
_diffrn_reflns_limit_l_min -18
_diffrn_reflns_number 30037
_diffrn_reflns_theta_max 28.33
_diffrn_reflns_theta_min 2.25
_exptl_absorpt_coefficient_mu 0.497
_exptl_absorpt_correction_T_max 1.00
_exptl_absorpt_correction_T_min 0.82
_exptl_absorpt_correction_type SADABS
_exptl_crystal_colour dark-green
_exptl_crystal_density_diffrn 1.361
_exptl_crystal_density_meas ?
_exptl_crystal_description block
_exptl_crystal_F_000 2084
_exptl_crystal_size_max 0.15
_exptl_crystal_size_mid 0.15
_exptl_crystal_size_min 0.15
_refine_diff_density_max 0.719
_refine_diff_density_min -0.727
_refine_diff_density_rms 0.090
_refine_ls_extinction_method none
_refine_ls_goodness_of_fit_ref 0.782
_refine_ls_hydrogen_treatment mixed
_refine_ls_matrix_type full
_refine_ls_number_parameters 545
_refine_ls_number_reflns 11424
_refine_ls_number_restraints 63
_refine_ls_restrained_S_all 0.791
_refine_ls_R_factor_all 0.2049
_refine_ls_R_factor_gt 0.0665
_refine_ls_shift/su_max 0.000
_refine_ls_shift/su_mean 0.000
_refine_ls_structure_factor_coef Fsqd
_refine_ls_weighting_details 'calc w=1/[\s^2^(Fo^2^)+(0.1078P)^2^+0.0000P] where P=(Fo^2^+2Fc^2^)/3'
_refine_ls_weighting_scheme calc
_refine_ls_wR_factor_gt 0.1607
_refine_ls_wR_factor_ref 0.2192
_reflns_number_gt 3881
_reflns_number_total 11424
_reflns_threshold_expression >2sigma(I)
_cod_data_source_file b513717a.txt
_cod_data_source_block 1
_cod_original_cell_volume 4789.3(17)
_cod_original_sg_symbol_H-M P2(1)/c
_cod_database_code 7006753

loop_
_symmetry_equiv_pos_as_xyz
'x, y, z'
'-x, y+1/2, -z+1/2'
'-x, -y, -z'
'x, -y-1/2, z-1/2'

loop_
_atom_site_label
_atom_site_type_symbol
_atom_site_fract_x
_atom_site_fract_y
_atom_site_fract_z
_atom_site_U_iso_or_equiv
_atom_site_adp_type
_atom_site_occupancy
_atom_site_symmetry_multiplicity
_atom_site_calc_flag
_atom_site_refinement_flags
_atom_site_disorder_assembly
_atom_site_disorder_group
Cr Cr 0.25395(6) 0.02085(4) 0.22744(6) 0.0290(2) Uani 1 1 d . . .
S1 S 0.39627(9) 0.00967(7) 0.16204(10) 0.0342(4) Uani 1 1 d . . .
S2 S 0.20906(10) 0.09363(6) 0.11801(10) 0.0331(4) Uani 1 1 d . . .
N1 N 0.1902(3) -0.04290(19) 0.1231(3) 0.0306(11) Uani 1 1 d . . .
N2 N 0.2714(3) -0.0499(2) 0.3244(3) 0.0344(11) Uani 1 1 d . . .
N3 N 0.1404(3) 0.0397(2) 0.3128(3) 0.0321(11) Uani 1 1 d . . .
N4 N 0.1531(3) 0.1763(2) -0.0547(3) 0.0376(12) Uani 1 1 d . . .
N5 N 0.2758(3) 0.2268(2) 0.0800(4) 0.0434(13) Uani 1 1 d . . .
H5 H 0.2495 0.1926 0.0724 0.052 Uiso 1 1 calc R . .
N6 N 0.4674(3) 0.13043(19) 0.0858(3) 0.0346(11) Uani 1 1 d . . .
H6 H 0.4362 0.1162 0.1336 0.042 Uiso 1 1 calc R . .
C1 C 0.3626(3) 0.0138(2) 0.0368(4) 0.0288(12) Uani 1 1 d . . .
C2 C 0.2936(3) -0.0207(2) -0.0088(4) 0.0275(12) Uani 1 1 d . . .
C3 C 0.2703(4) -0.0180(2) -0.1087(4) 0.0327(13) Uani 1 1 d . . .
H3 H 0.2231 -0.0409 -0.1373 0.039 Uiso 1 1 calc R . .
C4 C 0.3141(4) 0.0176(2) -0.1690(4) 0.0339(13) Uani 1 1 d . . .
C5 C 0.3838(4) 0.0510(2) -0.1236(4) 0.0337(13) Uani 1 1 d . . .
H7 H 0.4151 0.0749 -0.1614 0.040 Uiso 1 1 calc R . .
C6 C 0.4083(4) 0.0499(2) -0.0225(4) 0.0302(13) Uani 1 1 d . . .
C7 C 0.2544(4) -0.0634(2) 0.0518(4) 0.0336(13) Uani 1 1 d . . .
H7A H 0.3056 -0.0831 0.0884 0.040 Uiso 1 1 calc R . .
H7B H 0.2205 -0.0900 0.0083 0.040 Uiso 1 1 calc R . .
C8 C 0.1027(4) -0.0272(3) 0.0627(4) 0.0389(14) Uani 1 1 d . . .
H8A H 0.0748 -0.0595 0.0310 0.058 Uiso 1 1 calc R . .
H8B H 0.1159 -0.0008 0.0142 0.058 Uiso 1 1 calc R . .
H8C H 0.0607 -0.0111 0.1036 0.058 Uiso 1 1 calc R . .
C9 C 0.1726(4) -0.0911(2) 0.1865(4) 0.0393(15) Uani 1 1 d . . .
H9A H 0.1623 -0.1240 0.1464 0.047 Uiso 1 1 calc R . .
H9B H 0.1168 -0.0842 0.2172 0.047 Uiso 1 1 calc R . .
C10 C 0.2538(4) -0.1006(3) 0.2647(4) 0.0401(15) Uani 1 1 d . . .
H10A H 0.2400 -0.1313 0.3061 0.048 Uiso 1 1 calc R . .
H10B H 0.3088 -0.1101 0.2343 0.048 Uiso 1 1 calc R . .
C11 C 0.3668(4) -0.0548(3) 0.3796(4) 0.0451(16) Uani 1 1 d . . .
H11A H 0.3716 -0.0891 0.4150 0.068 Uiso 1 1 calc R . .
H11B H 0.3774 -0.0245 0.4246 0.068 Uiso 1 1 calc R . .
H11C H 0.4123 -0.0539 0.3344 0.068 Uiso 1 1 calc R . .
C12 C 0.2013(4) -0.0450(2) 0.3954(4) 0.0378(14) Uani 1 1 d . . .
H12A H 0.2269 -0.0606 0.4577 0.045 Uiso 1 1 calc R . .
H12B H 0.1464 -0.0662 0.3714 0.045 Uiso 1 1 calc R . .
C13 C 0.1739(4) 0.0145(3) 0.4100(4) 0.0401(15) Uani 1 1 d . . .
H13A H 0.1251 0.0161 0.4523 0.048 Uiso 1 1 calc R . .
H13B H 0.2270 0.0351 0.4408 0.048 Uiso 1 1 calc R . .
C14 C 0.0421(3) 0.0200(3) 0.2873(4) 0.0424(15) Uani 1 1 d . . .
H14A H 0.0367 -0.0174 0.3098 0.064 Uiso 1 1 calc R . .
H14B H 0.0260 0.0212 0.2176 0.064 Uiso 1 1 calc R . .
H14C H 0.0007 0.0434 0.3181 0.064 Uiso 1 1 calc R . .
C15 C 0.1360(4) 0.1015(2) 0.3246(4) 0.0352(14) Uani 1 1 d . . .
H15A H 0.1087 0.1099 0.3839 0.042 Uiso 1 1 calc R . .
H15B H 0.1987 0.1163 0.3321 0.042 Uiso 1 1 calc R . .
C16 C 0.0806(4) 0.1296(2) 0.2403(4) 0.0352(14) Uani 1 1 d . . .
C17 C 0.1062(4) 0.1265(2) 0.1455(4) 0.0341(13) Uani 1 1 d . . .
C18 C 0.0477(4) 0.1526(2) 0.0683(4) 0.0357(14) Uani 1 1 d . . .
C19 C -0.0322(4) 0.1804(2) 0.0891(4) 0.0378(14) Uani 1 1 d . . .
H19 H -0.0695 0.1974 0.0380 0.045 Uiso 1 1 calc R . .
C20 C -0.0586(4) 0.1838(2) 0.1829(5) 0.0380(14) Uani 1 1 d . . .
C21 C -0.0004(4) 0.1577(3) 0.2560(4) 0.0394(15) Uani 1 1 d . . .
H21 H -0.0164 0.1589 0.3194 0.047 Uiso 1 1 calc R . .
C22 C 0.0681(4) 0.1476(3) -0.0366(4) 0.0364(14) Uani 1 1 d . . .
H22A H 0.0735 0.1088 -0.0527 0.044 Uiso 1 1 calc R . .
H22B H 0.0162 0.1628 -0.0794 0.044 Uiso 1 1 calc R . .
C23 C 0.1853(5) 0.1559(3) -0.1453(4) 0.0567(19) Uani 1 1 d . . .
H23A H 0.1333 0.1527 -0.1951 0.085 Uiso 1 1 calc R . .
H23B H 0.2140 0.1203 -0.1337 0.085 Uiso 1 1 calc R . .
H23C H 0.2297 0.1814 -0.1663 0.085 Uiso 1 1 calc R . .
C24 C 0.1480(4) 0.2366(3) -0.0502(5) 0.0442(16) Uani 1 1 d . . .
H24A H 0.1032 0.2478 -0.0070 0.053 Uiso 1 1 calc R . .
H24B H 0.1288 0.2516 -0.1147 0.053 Uiso 1 1 calc R . .
C25 C 0.2450(4) 0.2579(3) -0.0115(5) 0.0473(16) Uani 1 1 d . . .
H25A H 0.2878 0.2517 -0.0594 0.057 Uiso 1 1 calc R . .
H25B H 0.2428 0.2972 0.0019 0.057 Uiso 1 1 calc R . .
C26 C 0.2416(5) 0.2515(3) 0.1686(5) 0.061(2) Uani 1 1 d . . .
H26A H 0.2401 0.2236 0.2178 0.092 Uiso 1 1 calc R . .
H26B H 0.1802 0.2661 0.1514 0.092 Uiso 1 1 calc R . .
H26C H 0.2826 0.2808 0.1933 0.092 Uiso 1 1 calc R . .
C27 C 0.3772(4) 0.2178(3) 0.0977(5) 0.0489(17) Uani 1 1 d . . .
H27A H 0.3945 0.2075 0.1654 0.059 Uiso 1 1 calc R . .
H27B H 0.4093 0.2519 0.0854 0.059 Uiso 1 1 calc R . .
C28 C 0.4063(4) 0.1720(3) 0.0307(5) 0.0504(17) Uani 1 1 d . . .
H28A H 0.3511 0.1537 -0.0010 0.060 Uiso 1 1 calc R . .
H28B H 0.4388 0.1883 -0.0198 0.060 Uiso 1 1 calc R . .
C29 C 0.5550(4) 0.1551(3) 0.1330(6) 0.062(2) Uani 1 1 d . . .
H29A H 0.5914 0.1679 0.0837 0.093 Uiso 1 1 calc R . .
H29B H 0.5895 0.1277 0.1727 0.093 Uiso 1 1 calc R . .
H29C H 0.5410 0.1857 0.1732 0.093 Uiso 1 1 calc R . .
C30 C 0.4905(3) 0.0833(2) 0.0209(4) 0.0332(13) Uani 1 1 d . . .
H30A H 0.5216 0.0983 -0.0319 0.040 Uiso 1 1 calc R . .
H30B H 0.5340 0.0588 0.0587 0.040 Uiso 1 1 calc R . .
C31 C 0.2901(4) 0.0171(3) -0.2809(4) 0.0401(15) Uani 1 1 d . . .
C32 C 0.1868(5) 0.0049(4) -0.3101(4) 0.070(2) Uani 1 1 d . . .
H32A H 0.1517 0.0385 -0.3071 0.105 Uiso 1 1 calc R . .
H32B H 0.1661 -0.0218 -0.2659 0.105 Uiso 1 1 calc R . .
H32C H 0.1780 -0.0095 -0.3754 0.105 Uiso 1 1 calc R . .
C33 C 0.3132(6) 0.0722(4) -0.3250(5) 0.083(3) Uani 1 1 d . . .
H33A H 0.3092 0.1011 -0.2778 0.124 Uiso 1 1 calc R . .
H33B H 0.2698 0.0795 -0.3819 0.124 Uiso 1 1 calc R . .
H33C H 0.3751 0.0709 -0.3432 0.124 Uiso 1 1 calc R . .
C34 C 0.3481(5) -0.0284(4) -0.3204(5) 0.078(3) Uani 1 1 d . . .
H34A H 0.3429 -0.0259 -0.3903 0.117 Uiso 1 1 calc R . .
H34B H 0.3260 -0.0638 -0.3018 0.117 Uiso 1 1 calc R . .
H34C H 0.4120 -0.0240 -0.2937 0.117 Uiso 1 1 calc R . .
C35 C -0.1462(4) 0.2127(3) 0.2070(5) 0.0477(17) Uani 1 1 d . . .
C36 C -0.1212(5) 0.2578(3) 0.2830(6) 0.065(2) Uani 1 1 d . . .
H36A H -0.0961 0.2411 0.3438 0.098 Uiso 1 1 calc R . .
H36B H -0.1759 0.2785 0.2925 0.098 Uiso 1 1 calc R . .
H36C H -0.0757 0.2821 0.2607 0.098 Uiso 1 1 calc R . .
C37 C -0.2024(5) 0.2380(3) 0.1169(6) 0.070(2) Uani 1 1 d . . .
H37A H -0.2496 0.2619 0.1371 0.105 Uiso 1 1 calc R . .
H37B H -0.2311 0.2091 0.0762 0.105 Uiso 1 1 calc R . .
H37C H -0.1619 0.2591 0.0808 0.105 Uiso 1 1 calc R . .
C38 C -0.2086(4) 0.1695(3) 0.2526(6) 0.065(2) Uani 1 1 d . . .
H38A H -0.1997 0.1729 0.3225 0.097 Uiso 1 1 calc R . .
H38B H -0.1917 0.1329 0.2343 0.097 Uiso 1 1 calc R . .
H38C H -0.2726 0.1763 0.2291 0.097 Uiso 1 1 calc R . .
O1 O 0.3298(2) 0.06157(17) 0.3309(3) 0.0365(10) Uani 1 1 d . . .
O2 O 0.4039(4) 0.1310(2) 0.2668(4) 0.0742(16) Uani 1 1 d . . .
C39 C 0.3873(4) 0.1026(3) 0.3346(4) 0.0439(16) Uani 1 1 d . . .
C40 C 0.43899(9) 0.11179(5) 0.43477(9) 0.084(3) Uani 1 1 d . . .
H40A H 0.5034 0.1186 0.4291 0.126 Uiso 1 1 calc R . .
H40B H 0.4334 0.0795 0.4743 0.126 Uiso 1 1 calc R . .
H40C H 0.4131 0.1432 0.4647 0.126 Uiso 1 1 calc R . .
Cl1 Cl 0.01581(9) 0.13143(5) 0.57087(9) 0.0543(5) Uani 1 1 d R . .
O3 O -0.00654(9) 0.07976(5) 0.52086(9) 0.0853(19) Uani 1 1 d R . .
O4 O -0.00539(9) 0.12723(5) 0.66785(9) 0.0804(17) Uani 1 1 d R . .
O5 O 0.11216(9) 0.14182(5) 0.56906(9) 0.094(2) Uani 1 1 d R . .
O6 O -0.03236(9) 0.17457(5) 0.51704(9) 0.133(3) Uani 1 1 d R . .
Cl2 Cl 0.46969(9) 0.69853(5) 0.70874(9) 0.0938(8) Uani 1 1 d RD . .
O7A O 0.42157(9) 0.66263(5) 0.64078(9) 0.145(7) Uani 0.631(12) 1 d PRDU A 1
O8A O 0.55027(9) 0.71741(5) 0.67247(9) 0.175(8) Uani 0.631(12) 1 d PRDU A 1
O9A O 0.49403(9) 0.67040(5) 0.79691(9) 0.272(14) Uani 0.631(12) 1 d PRD A 1
O10A O 0.41290(9) 0.74369(5) 0.72479(9) 0.235(10) Uani 0.631(12) 1 d PRDU A 1
O7B O 0.41524(9) 0.71597(5) 0.78039(9) 0.067(6) Uani 0.369(12) 1 d PRDU A 2
O8B O 0.56414(9) 0.70481(5) 0.74245(9) 0.216(13) Uani 0.369(12) 1 d PRDU A 2
O9B O 0.45037(9) 0.73078(5) 0.62434(9) 0.39(4) Uani 0.369(12) 1 d PRD A 2
O10B O 0.44959(9) 0.64287(5) 0.68742(9) 0.230(14) Uani 0.369(12) 1 d PRDU A 2

loop_
_atom_site_aniso_label
_atom_site_aniso_U_11
_atom_site_aniso_U_22
_atom_site_aniso_U_33
_atom_site_aniso_U_23
_atom_site_aniso_U_13
_atom_site_aniso_U_12
Cr 0.0240(5) 0.0350(6) 0.0280(5) 0.0026(4) 0.0030(4) 0.0013(4)
S1 0.0230(7) 0.0465(10) 0.0330(7) 0.0006(7) 0.0035(6) 0.0018(6)
S2 0.0300(8) 0.0358(9) 0.0347(8) 0.0054(7) 0.0087(6) 0.0058(6)
N1 0.029(3) 0.034(3) 0.029(2) 0.004(2) 0.003(2) -0.005(2)
N2 0.032(3) 0.040(3) 0.030(3) 0.002(2) 0.001(2) 0.001(2)
N3 0.031(3) 0.036(3) 0.029(2) 0.005(2) 0.003(2) 0.002(2)
N4 0.040(3) 0.036(3) 0.039(3) 0.001(2) 0.009(2) 0.003(2)
N5 0.047(3) 0.031(3) 0.051(3) -0.005(3) 0.005(3) 0.003(2)
N6 0.030(3) 0.032(3) 0.041(3) -0.003(2) 0.000(2) -0.001(2)
C1 0.024(3) 0.024(3) 0.038(3) -0.003(3) 0.002(2) 0.004(2)
C2 0.025(3) 0.029(3) 0.029(3) -0.001(3) 0.006(2) 0.003(2)
C3 0.032(3) 0.034(3) 0.032(3) -0.002(3) 0.004(2) -0.003(3)
C4 0.032(3) 0.043(4) 0.027(3) -0.006(3) 0.008(2) -0.001(3)
C5 0.031(3) 0.033(4) 0.038(3) 0.001(3) 0.008(3) 0.000(2)
C6 0.025(3) 0.030(3) 0.036(3) -0.003(3) 0.006(2) 0.001(2)
C7 0.031(3) 0.033(3) 0.039(3) 0.000(3) 0.010(3) 0.001(2)
C8 0.031(3) 0.047(4) 0.039(3) 0.001(3) 0.003(3) 0.000(3)
C9 0.048(4) 0.032(4) 0.039(3) 0.003(3) 0.008(3) -0.011(3)
C10 0.049(4) 0.034(4) 0.038(3) 0.011(3) 0.006(3) 0.001(3)
C11 0.033(3) 0.060(5) 0.040(3) 0.017(3) -0.005(3) 0.004(3)
C12 0.037(3) 0.045(4) 0.032(3) 0.011(3) 0.007(3) -0.001(3)
C13 0.038(3) 0.050(4) 0.033(3) 0.008(3) 0.010(3) 0.004(3)
C14 0.025(3) 0.061(5) 0.041(3) 0.003(3) 0.006(3) -0.003(3)
C15 0.036(3) 0.037(4) 0.033(3) -0.005(3) 0.006(3) 0.002(3)
C16 0.032(3) 0.035(4) 0.038(3) -0.003(3) 0.006(3) 0.001(3)
C17 0.030(3) 0.036(4) 0.036(3) 0.000(3) 0.005(3) -0.005(3)
C18 0.033(3) 0.035(4) 0.039(3) 0.004(3) 0.004(3) -0.002(3)
C19 0.028(3) 0.036(4) 0.048(4) 0.004(3) -0.002(3) 0.000(3)
C20 0.026(3) 0.030(4) 0.059(4) 0.002(3) 0.010(3) 0.001(2)
C21 0.039(3) 0.039(4) 0.043(4) -0.005(3) 0.015(3) 0.000(3)
C22 0.032(3) 0.037(4) 0.039(3) 0.002(3) -0.001(3) 0.004(3)
C23 0.059(5) 0.066(5) 0.046(4) -0.004(4) 0.011(3) -0.005(4)
C24 0.045(4) 0.038(4) 0.049(4) 0.009(3) 0.004(3) 0.008(3)
C25 0.050(4) 0.037(4) 0.055(4) 0.003(3) 0.006(3) 0.004(3)
C26 0.066(5) 0.058(5) 0.061(4) -0.022(4) 0.014(4) 0.012(4)
C27 0.040(4) 0.050(4) 0.055(4) -0.014(3) 0.000(3) 0.011(3)
C28 0.053(4) 0.048(5) 0.050(4) -0.003(3) 0.005(3) 0.013(3)
C29 0.040(4) 0.046(5) 0.095(6) -0.023(4) -0.014(4) -0.008(3)
C30 0.025(3) 0.036(4) 0.041(3) -0.003(3) 0.015(3) 0.001(2)
C31 0.043(3) 0.051(4) 0.025(3) 0.000(3) 0.003(3) -0.001(3)
C32 0.052(4) 0.113(7) 0.039(4) 0.012(4) -0.016(3) -0.012(4)
C33 0.118(7) 0.089(7) 0.039(4) 0.004(4) 0.004(4) -0.028(5)
C34 0.077(6) 0.115(8) 0.040(4) -0.024(4) 0.002(4) 0.025(5)
C35 0.032(3) 0.035(4) 0.077(5) -0.006(3) 0.009(3) 0.007(3)
C36 0.046(4) 0.045(5) 0.106(6) -0.023(4) 0.014(4) 0.005(3)
C37 0.040(4) 0.070(6) 0.101(6) -0.004(5) 0.006(4) 0.019(4)
C38 0.034(4) 0.056(5) 0.109(6) -0.008(4) 0.025(4) -0.004(3)
O1 0.030(2) 0.045(3) 0.034(2) -0.0019(19) 0.0027(17) -0.0043(19)
O2 0.101(4) 0.063(4) 0.059(3) -0.008(3) 0.010(3) -0.033(3)
C39 0.040(4) 0.059(5) 0.034(3) -0.006(3) 0.008(3) -0.013(3)
C40 0.086(6) 0.110(8) 0.051(5) -0.015(5) -0.015(4) -0.045(5)
Cl1 0.0617(11) 0.0477(11) 0.0581(11) 0.0041(9) 0.0269(9) -0.0033(9)
O3 0.104(4) 0.074(4) 0.087(4) -0.038(3) 0.048(3) -0.036(3)
O4 0.101(4) 0.086(4) 0.061(3) -0.015(3) 0.037(3) -0.029(3)
O5 0.068(4) 0.118(5) 0.103(4) -0.004(4) 0.036(3) -0.035(3)
O6 0.164(7) 0.121(6) 0.120(5) 0.041(5) 0.040(5) 0.078(5)
Cl2 0.106(2) 0.0724(17) 0.112(2) -0.0439(15) 0.0472(17) -0.0274(14)
O7A 0.170(11) 0.151(12) 0.135(10) -0.111(9) 0.104(9) -0.134(10)
O8A 0.165(12) 0.285(17) 0.092(9) -0.113(11) 0.085(9) -0.171(12)
O9A 0.23(2) 0.29(3) 0.27(2) 0.15(2) -0.066(17) -0.147(19)
O10A 0.225(17) 0.127(14) 0.35(2) -0.122(16) 0.004(16) 0.064(12)
O7B 0.097(11) 0.044(10) 0.069(10) -0.043(8) 0.055(8) -0.005(8)
O8B 0.076(13) 0.38(3) 0.20(3) -0.13(2) 0.058(15) -0.103(17)
O9B 0.26(4) 0.69(10) 0.26(4) 0.18(5) 0.16(4) 0.34(6)
O10B 0.22(2) 0.22(2) 0.28(3) -0.19(2) 0.16(2) -0.08(2)

loop_
_atom_type_symbol
_atom_type_description
_atom_type_scat_dispersion_real
_atom_type_scat_dispersion_imag
_atom_type_scat_source
C C 0.0033 0.0016 'International Tables Vol C Tables 4.2.6.8 and 6.1.1.4'
H H 0.0000 0.0000 'International Tables Vol C Tables 4.2.6.8 and 6.1.1.4'
N N 0.0061 0.0033 'International Tables Vol C Tables 4.2.6.8 and 6.1.1.4'
O O 0.0106 0.0060 'International Tables Vol C Tables 4.2.6.8 and 6.1.1.4'
S S 0.1246 0.1234 'International Tables Vol C Tables 4.2.6.8 and 6.1.1.4'
Cl Cl 0.1484 0.1585 'International Tables Vol C Tables 4.2.6.8 and 6.1.1.4'
Cr Cr 0.3209 0.6236 'International Tables Vol C Tables 4.2.6.8 and 6.1.1.4'

loop_
_geom_angle_atom_site_label_1
_geom_angle_atom_site_label_2
_geom_angle_atom_site_label_3
_geom_angle
_geom_angle_site_symmetry_1
_geom_angle_site_symmetry_3
_geom_angle_publ_flag
O1 Cr N2 86.17(17) . . ?
O1 Cr N3 84.08(16) . . ?
N2 Cr N3 82.64(17) . . ?
O1 Cr N1 165.78(17) . . ?
N2 Cr N1 82.05(17) . . ?
N3 Cr N1 102.17(16) . . ?
O1 Cr S2 100.31(13) . . ?
N2 Cr S2 170.59(13) . . ?
N3 Cr S2 91.19(12) . . ?
N1 Cr S2 92.38(12) . . ?
O1 Cr S1 83.98(11) . . ?
N2 Cr S1 95.87(13) . . ?
N3 Cr S1 168.04(13) . . ?
N1 Cr S1 89.33(12) . . ?
S2 Cr S1 91.62(6) . . ?
C1 S1 Cr 102.57(18) . . ?
C17 S2 Cr 111.93(19) . . ?
C8 N1 C9 109.4(4) . . ?
C8 N1 C7 105.6(4) . . ?
C9 N1 C7 106.5(4) . . ?
C8 N1 Cr 116.5(3) . . ?
C9 N1 Cr 104.3(3) . . ?
C7 N1 Cr 114.0(3) . . ?
C10 N2 C12 110.0(4) . . ?
C10 N2 C11 107.6(5) . . ?
C12 N2 C11 109.4(4) . . ?
C10 N2 Cr 108.1(3) . . ?
C12 N2 Cr 107.7(3) . . ?
C11 N2 Cr 114.1(3) . . ?
C13 N3 C14 106.1(4) . . ?
C13 N3 C15 108.7(4) . . ?
C14 N3 C15 106.8(4) . . ?
C13 N3 Cr 102.2(3) . . ?
C14 N3 Cr 124.2(3) . . ?
C15 N3 Cr 108.1(3) . . ?
C22 N4 C24 114.7(5) . . ?
C22 N4 C23 110.3(5) . . ?
C24 N4 C23 113.1(5) . . ?
C27 N5 C25 114.0(5) . . ?
C27 N5 C26 110.1(5) . . ?
C25 N5 C26 113.2(5) . . ?
C29 N6 C28 112.4(5) . . ?
C29 N6 C30 108.9(4) . . ?
C28 N6 C30 111.6(4) . . ?
C2 C1 C6 118.0(5) . . ?
C2 C1 S1 120.9(4) . . ?
C6 C1 S1 121.0(4) . . ?
C3 C2 C1 120.0(5) . . ?
C3 C2 C7 121.9(5) . . ?
C1 C2 C7 117.8(5) . . ?
C2 C3 C4 123.1(5) . . ?
C5 C4 C3 116.7(5) . . ?
C5 C4 C31 121.5(5) . . ?
C3 C4 C31 121.7(5) . . ?
C4 C5 C6 121.6(5) . . ?
C5 C6 C1 120.6(5) . . ?
C5 C6 C30 118.8(5) . . ?
C1 C6 C30 120.3(5) . . ?
C2 C7 N1 116.3(5) . . ?
N1 C9 C10 111.2(4) . . ?
N2 C10 C9 109.6(5) . . ?
N2 C12 C13 111.7(4) . . ?
N3 C13 C12 109.3(5) . . ?
C16 C15 N3 113.1(4) . . ?
C21 C16 C17 119.4(5) . . ?
C21 C16 C15 119.0(5) . . ?
C17 C16 C15 121.6(5) . . ?
C16 C17 C18 118.2(5) . . ?
C16 C17 S2 123.1(4) . . ?
C18 C17 S2 118.7(4) . . ?
C19 C18 C17 119.5(5) . . ?
C19 C18 C22 119.6(5) . . ?
C17 C18 C22 120.8(5) . . ?
C20 C19 C18 123.0(5) . . ?
C21 C20 C19 115.9(5) . . ?
C21 C20 C35 120.1(5) . . ?
C19 C20 C35 124.0(6) . . ?
C20 C21 C16 124.0(5) . . ?
N4 C22 C18 112.9(5) . . ?
N4 C24 C25 107.5(5) . . ?
N5 C25 C24 107.2(5) . . ?
N5 C27 C28 110.2(5) . . ?
N6 C28 C27 111.7(5) . . ?
C6 C30 N6 114.8(4) . . ?
C33 C31 C34 109.5(6) . . ?
C33 C31 C32 108.6(6) . . ?
C34 C31 C32 109.4(6) . . ?
C33 C31 C4 111.1(5) . . ?
C34 C31 C4 107.1(5) . . ?
C32 C31 C4 111.2(5) . . ?
C20 C35 C36 110.0(5) . . ?
C20 C35 C37 112.6(5) . . ?
C36 C35 C37 109.4(6) . . ?
C20 C35 C38 108.7(5) . . ?
C36 C35 C38 107.6(6) . . ?
C37 C35 C38 108.5(5) . . ?
C39 O1 Cr 135.9(4) . . ?
O2 C39 O1 126.3(6) . . ?
O2 C39 C40 120.2(5) . . ?
O1 C39 C40 113.5(5) . . ?
O4 Cl1 O6 113.6 . . ?
O4 Cl1 O5 110.8 . . ?
O6 Cl1 O5 106.6 . . ?
O4 Cl1 O3 109.2 . . ?
O6 Cl1 O3 108.6 . . ?
O5 Cl1 O3 108.0 . . ?
O7A Cl2 O10B 35.9 . . ?
O7A Cl2 O7B 112.4 . . ?
O10B Cl2 O7B 108.4 . . ?
O7A Cl2 O9A 109.5 . . ?
O10B Cl2 O9A 74.9 . . ?
O7B Cl2 O9A 68.9 . . ?
O7A Cl2 O9B 75.8 . . ?
O10B Cl2 O9B 110.1 . . ?
O7B Cl2 O9B 110.1 . . ?
O9A Cl2 O9B 174.7 . . ?
O7A Cl2 O10A 109.5 . . ?
O10B Cl2 O10A 132.1 . . ?
O7B Cl2 O10A 42.5 . . ?
O9A Cl2 O10A 109.5 . . ?
O9B Cl2 O10A 68.5 . . ?
O7A Cl2 O8A 109.5 . . ?
O10B Cl2 O8A 113.6 . . ?
O7B Cl2 O8A 135.9 . . ?
O9A Cl2 O8A 109.5 . . ?
O9B Cl2 O8A 67.4 . . ?
O10A Cl2 O8A 109.5 . . ?
O7A Cl2 O8B 132.7 . . ?
O10B Cl2 O8B 110.1 . . ?
O7B Cl2 O8B 110.1 . . ?
O9A Cl2 O8B 68.3 . . ?
O9B Cl2 O8B 107.8 . . ?
O10A Cl2 O8B 115.7 . . ?
O8A Cl2 O8B 42.2 . . ?

loop_
_geom_bond_atom_site_label_1
_geom_bond_atom_site_label_2
_geom_bond_distance
_geom_bond_site_symmetry_2
_geom_bond_publ_flag
Cr O1 1.958(4) . ?
Cr N2 2.165(5) . ?
Cr N3 2.181(4) . ?
Cr N1 2.231(4) . ?
Cr S2 2.3569(17) . ?
Cr S1 2.3623(16) . ?
S1 C1 1.739(5) . ?
S2 C17 1.769(6) . ?
N1 C8 1.481(7) . ?
N1 C9 1.495(7) . ?
N1 C7 1.514(6) . ?
N2 C10 1.483(7) . ?
N2 C12 1.496(7) . ?
N2 C11 1.501(6) . ?
N3 C13 1.498(7) . ?
N3 C14 1.504(7) . ?
N3 C15 1.505(7) . ?
N4 C22 1.461(7) . ?
N4 C24 1.461(7) . ?
N4 C23 1.469(7) . ?
N5 C27 1.476(7) . ?
N5 C25 1.489(7) . ?
N5 C26 1.495(7) . ?
N6 C29 1.480(7) . ?
N6 C28 1.487(7) . ?
N6 C30 1.509(7) . ?
C1 C2 1.393(7) . ?
C1 C6 1.412(7) . ?
C2 C3 1.379(7) . ?
C2 C7 1.483(7) . ?
C3 C4 1.400(7) . ?
C4 C5 1.383(7) . ?
C4 C31 1.540(7) . ?
C5 C6 1.396(7) . ?
C6 C30 1.503(7) . ?
C9 C10 1.516(8) . ?
C12 C13 1.512(8) . ?
C15 C16 1.493(7) . ?
C16 C21 1.396(7) . ?
C16 C17 1.402(7) . ?
C17 C18 1.425(8) . ?
C18 C19 1.398(7) . ?
C18 C22 1.513(7) . ?
C19 C20 1.393(8) . ?
C20 C21 1.387(8) . ?
C20 C35 1.519(8) . ?
C24 C25 1.531(8) . ?
C27 C28 1.533(8) . ?
C31 C33 1.518(9) . ?
C31 C34 1.523(9) . ?
C31 C32 1.530(8) . ?
C35 C36 1.525(9) . ?
C35 C37 1.530(9) . ?
C35 C38 1.561(9) . ?
O1 C39 1.292(7) . ?
O2 C39 1.207(7) . ?
C39 C40 1.506(6) . ?
Cl1 O4 1.4098 . ?
Cl1 O6 1.4144 . ?
Cl1 O5 1.4217 . ?
Cl1 O3 1.4439 . ?
Cl2 O7A 1.3999 . ?
Cl2 O10B 1.4000 . ?
Cl2 O7B 1.4000 . ?
Cl2 O9A 1.4000 . ?
Cl2 O9B 1.4000 . ?
Cl2 O10A 1.4000 . ?
Cl2 O8A 1.4000 . ?
Cl2 O8B 1.4001 . ?
